data_7046879
loop_
_publ_author_name
'Rauch, Michael'
'Parkin, Gerard'

_publ_section_title
;
 Insertion of CS<sub>2</sub> into the Mg-H bond: synthesis and structural
 characterization of the magnesium dithioformate complex,
 [Tism<sup>Pr<sup>i</sup>Benz</sup>]Mg(\k<sup>2</sup>-S<sub>2</sub>CH).
;
_journal_issue 36
_journal_name_full 'Dalton transactions (Cambridge, England : 2003)'
_journal_page_first 12596
_journal_page_last 12605
_journal_paper_doi 10.1039/c8dt01947a
_journal_volume 47
_journal_year 2018
_chemical_formula_sum 'C44 H58 Mg N6 S2 Si3'
_chemical_formula_weight 843.66
_space_group_crystal_system monoclinic
_space_group_IT_number 11
_space_group_name_Hall '-P 2yb'
_space_group_name_H-M_alt 'P 1 21/m 1'
_symmetry_space_group_name_Hall '-P 2yb'
_symmetry_space_group_name_H-M 'P 1 21/m 1'
_atom_sites_solution_hydrogens mixed
_audit_creation_method SHELXL-2014/7
_audit_update_record
;
2018-05-11 deposited with the CCDC.
2018-06-08 downloaded from the CCDC.
;
_cell_angle_alpha 90
_cell_angle_beta 100.8445(8)
_cell_angle_gamma 90
_cell_formula_units_Z 2
_cell_length_a 9.6398(6)
_cell_length_b 18.9661(11)
_cell_length_c 12.4507(7)
_cell_measurement_reflns_used 9909
_cell_measurement_temperature 158(2)
_cell_measurement_theta_max 30.61
_cell_measurement_theta_min 2.40
_cell_volume 2235.7(2)
_computing_cell_refinement 'Bruker SAINT'
_computing_data_collection 'Bruker APEX2'
_computing_data_reduction 'Bruker SAINT'
_computing_molecular_graphics 'Bruker SHELXTL'
_computing_publication_material 'Bruker SHELXTL'
_computing_structure_refinement 'SHELXL-2014/7 (Sheldrick, 2014)'
_computing_structure_solution 'SHELXS-97 (Sheldrick 2008)'
_diffrn_ambient_temperature 158(2)
_diffrn_measured_fraction_theta_full 1.000
_diffrn_measured_fraction_theta_max 0.999
_diffrn_measurement_device_type 'Bruker APEX-II CCD'
_diffrn_measurement_method '\f and \w scans'
_diffrn_radiation_type MoK\a
_diffrn_radiation_wavelength 0.71073
_diffrn_reflns_av_R_equivalents 0.0612
_diffrn_reflns_av_unetI/netI 0.0406
_diffrn_reflns_Laue_measured_fraction_full 1.000
_diffrn_reflns_Laue_measured_fraction_max 0.999
_diffrn_reflns_limit_h_max 13
_diffrn_reflns_limit_h_min -13
_diffrn_reflns_limit_k_max 27
_diffrn_reflns_limit_k_min -27
_diffrn_reflns_limit_l_max 17
_diffrn_reflns_limit_l_min -17
_diffrn_reflns_number 37064
_diffrn_reflns_point_group_measured_fraction_full 1.000
_diffrn_reflns_point_group_measured_fraction_max 0.999
_diffrn_reflns_theta_full 25.000
_diffrn_reflns_theta_max 30.625
_diffrn_reflns_theta_min 1.665
_exptl_absorpt_coefficient_mu 0.252
_exptl_absorpt_correction_T_max 0.7461
_exptl_absorpt_correction_T_min 0.6636
_exptl_absorpt_correction_type empirical
_exptl_absorpt_process_details sadabs
_exptl_crystal_colour gold
_exptl_crystal_density_diffrn 1.253
_exptl_crystal_description block
_exptl_crystal_F_000 900
_exptl_crystal_size_max 0.350
_exptl_crystal_size_mid 0.100
_exptl_crystal_size_min 0.090
_refine_diff_density_max 0.482
_refine_diff_density_min -0.348
_refine_diff_density_rms 0.057
_refine_ls_extinction_method none
_refine_ls_goodness_of_fit_ref 1.040
_refine_ls_hydrogen_treatment mixed
_refine_ls_matrix_type full
_refine_ls_number_parameters 286
_refine_ls_number_reflns 7075
_refine_ls_number_restraints 0
_refine_ls_restrained_S_all 1.040
_refine_ls_R_factor_all 0.0446
_refine_ls_R_factor_gt 0.0358
_refine_ls_shift/su_max 0.002
_refine_ls_shift/su_mean 0.000
_refine_ls_structure_factor_coef Fsqd
_refine_ls_weighting_details 'w=1/[\s^2^(Fo^2^)+(0.0400P)^2^+0.8767P] where P=(Fo^2^+2Fc^2^)/3'
_refine_ls_weighting_scheme calc
_refine_ls_wR_factor_gt 0.0908
_refine_ls_wR_factor_ref 0.0970
_reflns_Friedel_coverage 0.000
_reflns_number_gt 5978
_reflns_number_total 7075
_reflns_threshold_expression 'I > 2\s(I)'
_cod_data_source_file c8dt01947a2.cif
_cod_data_source_block mgscshs10
_cod_depositor_comments 'Adding full bibliography for 7046879.cif.'
_cod_database_code 7046879
_shelx_shelxl_version_number 2014/7
_shelx_space_group_comment
; 
The symmetry employed for this shelxl refinement is uniquely defined 
by the following loop, which should always be used as a source of 
symmetry information in preference to the above space-group names. 
They are only intended as comments. 
;
_shelx_estimated_absorpt_t_min 0.917
_shelx_estimated_absorpt_t_max 0.978

loop_
_space_group_symop_operation_xyz
'x, y, z'
'-x, y+1/2, -z'
'-x, -y, -z'
'x, -y-1/2, z'

loop_
_atom_site_label
_atom_site_type_symbol
_atom_site_fract_x
_atom_site_fract_y
_atom_site_fract_z
_atom_site_U_iso_or_equiv
_atom_site_adp_type
_atom_site_occupancy
_atom_site_site_symmetry_order
_atom_site_calc_flag
_atom_site_refinement_flags_posn
_atom_site_refinement_flags_adp
_atom_site_refinement_flags_occupancy
Mg Mg 0.59536(5) 0.7500 0.19171(4) 0.01307(11) Uani 1 2 d S T P
S1 S 0.32789(4) 0.7500 0.20733(4) 0.02283(10) Uani 1 2 d S T P
S2 S 0.54815(5) 0.7500 0.40713(4) 0.02457(10) Uani 1 2 d S T P
Si1 Si 0.87205(4) 0.7500 0.08074(4) 0.01411(9) Uani 1 2 d S T P
Si2 Si 0.88783(3) 0.66656(2) 0.29743(3) 0.01523(7) Uani 1 1 d . . .
N11 N 0.57115(14) 0.7500 0.01698(11) 0.0145(2) Uani 1 2 d S T P
N12 N 0.66743(14) 0.7500 -0.13245(11) 0.0157(2) Uani 1 2 d S T P
N21 N 0.60968(10) 0.63457(5) 0.19344(8) 0.01502(18) Uani 1 1 d . . .
N22 N 0.72705(10) 0.53335(5) 0.23332(8) 0.01808(19) Uani 1 1 d . . .
C1 C 0.84579(15) 0.7500 0.22326(12) 0.0133(3) Uani 1 2 d S T P
C2 C 0.38125(19) 0.7500 0.34286(16) 0.0257(4) Uani 1 2 d S T P
H1 H 0.307(3) 0.7500 0.389(2) 0.041(7) Uiso 1 2 d S . P
C31 C 0.40253(19) 0.48530(9) -0.59389(13) 0.0388(4) Uani 1 1 d . . .
H31A H 0.3355 0.4750 -0.6582 0.047 Uiso 1 1 calc R U .
C32 C 0.4582(2) 0.55242(8) -0.57721(12) 0.0371(3) Uani 1 1 d . . .
H32A H 0.4298 0.5883 -0.6299 0.045 Uiso 1 1 calc R U .
C33 C 0.5554(2) 0.56693(8) -0.48328(13) 0.0395(4) Uani 1 1 d . . .
H33A H 0.5938 0.6130 -0.4715 0.047 Uiso 1 1 calc R U .
C101 C 0.96285(14) 0.66977(8) 0.03792(11) 0.0262(3) Uani 1 1 d . . .
H10D H 0.9615 0.6718 -0.0409 0.039 Uiso 1 1 calc R U .
H10E H 0.9135 0.6272 0.0550 0.039 Uiso 1 1 calc R U .
H10F H 1.0609 0.6685 0.0774 0.039 Uiso 1 1 calc R U .
C103 C 0.69244(16) 0.7500 -0.01968(12) 0.0144(3) Uani 1 2 d S T P
C104 C 0.46306(16) 0.7500 -0.07449(13) 0.0156(3) Uani 1 2 d S T P
C105 C 0.31662(18) 0.7500 -0.08164(15) 0.0209(3) Uani 1 2 d S T P
H10A H 0.2758 0.7500 -0.0179 0.025 Uiso 1 2 calc R U P
C106 C 0.23288(19) 0.7500 -0.18560(16) 0.0257(4) Uani 1 2 d S T P
H10G H 0.1330 0.7500 -0.1930 0.031 Uiso 1 2 calc R U P
C107 C 0.2931(2) 0.7500 -0.27982(16) 0.0266(4) Uani 1 2 d S T P
H10C H 0.2327 0.7500 -0.3496 0.032 Uiso 1 2 calc R U P
C108 C 0.43779(19) 0.7500 -0.27415(14) 0.0230(3) Uani 1 2 d S T P
H10B H 0.4780 0.7500 -0.3382 0.028 Uiso 1 2 calc R U P
C109 C 0.52241(17) 0.7500 -0.16926(13) 0.0169(3) Uani 1 2 d S T P
C110 C 0.77536(18) 0.7500 -0.20250(13) 0.0200(3) Uani 1 2 d S T P
H11A H 0.8699 0.7500 -0.1529 0.024 Uiso 1 2 calc R U P
C111 C 0.76652(16) 0.68334(8) -0.27128(12) 0.0327(3) Uani 1 1 d . . .
H11B H 0.8425 0.6834 -0.3137 0.049 Uiso 1 1 calc R U .
H11C H 0.6750 0.6816 -0.3212 0.049 Uiso 1 1 calc R U .
H11D H 0.7764 0.6420 -0.2233 0.049 Uiso 1 1 calc R U .
C201 C 1.06209(13) 0.62291(7) 0.29022(11) 0.0250(3) Uani 1 1 d . . .
H20B H 1.0951 0.5963 0.3576 0.038 Uiso 1 1 calc R U .
H20C H 1.1319 0.6590 0.2818 0.038 Uiso 1 1 calc R U .
H20D H 1.0496 0.5908 0.2275 0.038 Uiso 1 1 calc R U .
C202 C 0.88672(14) 0.66495(7) 0.44844(10) 0.0243(2) Uani 1 1 d . . .
H20E H 0.8874 0.6160 0.4736 0.036 Uiso 1 1 calc R U .
H20F H 0.8016 0.6887 0.4625 0.036 Uiso 1 1 calc R U .
H20G H 0.9706 0.6894 0.4879 0.036 Uiso 1 1 calc R U .
C203 C 0.73398(11) 0.60561(6) 0.23782(9) 0.0154(2) Uani 1 1 d . . .
C204 C 0.51863(12) 0.57869(6) 0.15873(9) 0.0160(2) Uani 1 1 d . . .
C205 C 0.37628(13) 0.57877(7) 0.10777(10) 0.0216(2) Uani 1 1 d . . .
H20A H 0.3253 0.6216 0.0928 0.026 Uiso 1 1 calc R U .
C206 C 0.31233(14) 0.51420(7) 0.07993(11) 0.0263(3) Uani 1 1 d . . .
H20H H 0.2153 0.5128 0.0465 0.032 Uiso 1 1 calc R U .
C207 C 0.38767(15) 0.45086(7) 0.10005(11) 0.0274(3) Uani 1 1 d . . .
H20J H 0.3414 0.4076 0.0776 0.033 Uiso 1 1 calc R U .
C208 C 0.52742(15) 0.44986(6) 0.15166(11) 0.0248(3) Uani 1 1 d . . .
H20I H 0.5782 0.4069 0.1659 0.030 Uiso 1 1 calc R U .
C209 C 0.59097(13) 0.51476(6) 0.18206(9) 0.0181(2) Uani 1 1 d . . .
C210 C 0.83880(14) 0.48494(6) 0.28571(11) 0.0243(3) Uani 1 1 d . . .
H21A H 0.9182 0.5146 0.3249 0.029 Uiso 1 1 calc R U .
C211 C 0.78766(17) 0.43961(8) 0.37162(13) 0.0349(3) Uani 1 1 d . . .
H21B H 0.8662 0.4110 0.4101 0.052 Uiso 1 1 calc R U .
H21C H 0.7115 0.4086 0.3359 0.052 Uiso 1 1 calc R U .
H21D H 0.7525 0.4701 0.4241 0.052 Uiso 1 1 calc R U .
C212 C 0.89678(17) 0.44180(8) 0.20073(14) 0.0372(3) Uani 1 1 d . . .
H21E H 0.9730 0.4112 0.2376 0.056 Uiso 1 1 calc R U .
H21F H 0.9336 0.4736 0.1508 0.056 Uiso 1 1 calc R U .
H21G H 0.8210 0.4128 0.1592 0.056 Uiso 1 1 calc R U .

loop_
_atom_site_aniso_label
_atom_site_aniso_U_11
_atom_site_aniso_U_22
_atom_site_aniso_U_33
_atom_site_aniso_U_23
_atom_site_aniso_U_13
_atom_site_aniso_U_12
Mg 0.0112(2) 0.0126(2) 0.0156(2) 0.000 0.00299(18) 0.000
S1 0.01487(18) 0.0285(2) 0.0259(2) 0.000 0.00584(15) 0.000
S2 0.0233(2) 0.0253(2) 0.0243(2) 0.000 0.00236(16) 0.000
Si1 0.01141(18) 0.0169(2) 0.01399(19) 0.000 0.00234(14) 0.000
Si2 0.01235(14) 0.01622(14) 0.01648(14) 0.00271(11) 0.00103(11) 0.00138(10)
N11 0.0126(6) 0.0137(6) 0.0166(6) 0.000 0.0011(5) 0.000
N12 0.0148(6) 0.0184(6) 0.0135(6) 0.000 0.0018(5) 0.000
N21 0.0137(4) 0.0142(4) 0.0170(4) 0.0003(3) 0.0024(3) -0.0006(3)
N22 0.0186(5) 0.0126(4) 0.0226(5) 0.0023(4) 0.0027(4) 0.0024(3)
C1 0.0126(6) 0.0133(6) 0.0138(6) 0.000 0.0020(5) 0.000
C2 0.0209(8) 0.0300(9) 0.0282(9) 0.000 0.0096(7) 0.000
C31 0.0514(10) 0.0388(8) 0.0257(7) -0.0074(6) 0.0058(6) -0.0098(7)
C32 0.0593(10) 0.0301(7) 0.0247(7) 0.0012(6) 0.0149(7) -0.0032(7)
C33 0.0587(10) 0.0280(7) 0.0342(8) -0.0061(6) 0.0151(7) -0.0161(7)
C101 0.0250(6) 0.0331(7) 0.0204(6) -0.0017(5) 0.0039(5) 0.0127(5)
C103 0.0153(7) 0.0134(6) 0.0142(7) 0.000 0.0019(5) 0.000
C104 0.0154(7) 0.0128(6) 0.0175(7) 0.000 0.0000(5) 0.000
C105 0.0162(7) 0.0214(8) 0.0242(8) 0.000 0.0011(6) 0.000
C106 0.0151(7) 0.0282(9) 0.0308(9) 0.000 -0.0033(7) 0.000
C107 0.0238(8) 0.0279(9) 0.0233(8) 0.000 -0.0081(7) 0.000
C108 0.0257(8) 0.0234(8) 0.0175(8) 0.000 -0.0023(6) 0.000
C109 0.0164(7) 0.0158(7) 0.0171(7) 0.000 -0.0003(5) 0.000
C110 0.0186(7) 0.0274(8) 0.0147(7) 0.000 0.0054(6) 0.000
C111 0.0348(7) 0.0370(8) 0.0282(7) -0.0128(6) 0.0106(6) 0.0019(6)
C201 0.0153(5) 0.0268(6) 0.0327(7) 0.0088(5) 0.0040(5) 0.0048(4)
C202 0.0262(6) 0.0270(6) 0.0181(5) 0.0053(5) 0.0004(5) 0.0032(5)
C203 0.0160(5) 0.0137(5) 0.0168(5) 0.0022(4) 0.0039(4) 0.0015(4)
C204 0.0180(5) 0.0145(5) 0.0157(5) -0.0002(4) 0.0038(4) -0.0017(4)
C205 0.0187(5) 0.0212(6) 0.0236(6) -0.0007(4) 0.0010(4) -0.0026(4)
C206 0.0239(6) 0.0287(6) 0.0249(6) -0.0019(5) 0.0009(5) -0.0094(5)
C207 0.0354(7) 0.0223(6) 0.0244(6) -0.0046(5) 0.0056(5) -0.0121(5)
C208 0.0333(7) 0.0145(5) 0.0271(6) -0.0018(4) 0.0073(5) -0.0032(5)
C209 0.0215(5) 0.0150(5) 0.0180(5) 0.0002(4) 0.0045(4) -0.0009(4)
C210 0.0246(6) 0.0167(5) 0.0303(6) 0.0050(5) 0.0020(5) 0.0071(4)
C211 0.0417(8) 0.0250(7) 0.0360(8) 0.0130(6) 0.0023(6) 0.0043(6)
C212 0.0366(8) 0.0295(7) 0.0465(9) -0.0003(6) 0.0108(7) 0.0157(6)

loop_
_atom_type_symbol
_atom_type_description
_atom_type_scat_dispersion_real
_atom_type_scat_dispersion_imag
_atom_type_scat_source
C C 0.0033 0.0016 'International Tables Vol C Tables 4.2.6.8 and 6.1.1.4'
H H 0.0000 0.0000 'International Tables Vol C Tables 4.2.6.8 and 6.1.1.4'
N N 0.0061 0.0033 'International Tables Vol C Tables 4.2.6.8 and 6.1.1.4'
Mg Mg 0.0486 0.0363 'International Tables Vol C Tables 4.2.6.8 and 6.1.1.4'
Si Si 0.0817 0.0704 'International Tables Vol C Tables 4.2.6.8 and 6.1.1.4'
S S 0.1246 0.1234 'International Tables Vol C Tables 4.2.6.8 and 6.1.1.4'

loop_
_geom_angle_atom_site_label_1
_geom_angle_atom_site_label_2
_geom_angle_atom_site_label_3
_geom_angle
_geom_angle_site_symmetry_1
_geom_angle_site_symmetry_3
N11 Mg N21 90.26(3) . .
N11 Mg N21 90.27(3) . 4_575
N21 Mg N21 172.91(5) . 4_575
N11 Mg C1 94.65(5) . .
N21 Mg C1 86.45(3) . .
N21 Mg C1 86.45(3) 4_575 .
N11 Mg S1 98.89(4) . .
N21 Mg S1 93.45(3) . .
N21 Mg S1 93.45(3) 4_575 .
C1 Mg S1 166.46(4) . .
N11 Mg S2 164.69(4) . .
N21 Mg S2 90.68(3) . .
N21 Mg S2 90.68(3) 4_575 .
C1 Mg S2 100.66(4) . .
S1 Mg S2 65.803(18) . .
N11 Mg Si1 60.42(4) . .
N21 Mg Si1 87.06(3) . .
N21 Mg Si1 87.06(3) 4_575 .
C1 Mg Si1 34.23(4) . .
S1 Mg Si1 159.31(2) . .
S2 Mg Si1 134.89(2) . .
C2 S1 Mg 87.41(7) . .
C2 S2 Mg 81.70(7) . .
C1 Si1 C101 115.41(5) . .
C1 Si1 C101 115.41(5) . 4_575
C101 Si1 C101 107.92(9) . 4_575
C1 Si1 C103 110.76(7) . .
C101 Si1 C103 102.96(5) . .
C101 Si1 C103 102.96(5) 4_575 .
C1 Si1 Mg 46.51(5) . .
C101 Si1 Mg 125.97(5) . .
C101 Si1 Mg 125.97(5) 4_575 .
C103 Si1 Mg 64.25(5) . .
C1 Si2 C202 118.26(6) . .
C1 Si2 C201 117.84(6) . .
C202 Si2 C201 102.27(6) . .
C1 Si2 C203 104.08(6) . .
C202 Si2 C203 103.16(6) . .
C201 Si2 C203 110.33(6) . .
C103 N11 C104 106.84(13) . .
C103 N11 Mg 114.36(10) . .
C104 N11 Mg 138.79(11) . .
C103 N12 C109 107.98(13) . .
C103 N12 C110 126.37(13) . .
C109 N12 C110 125.65(13) . .
C203 N21 C204 106.19(9) . .
C203 N21 Mg 117.59(7) . .
C204 N21 Mg 136.22(8) . .
C203 N22 C209 107.82(9) . .
C203 N22 C210 125.38(10) . .
C209 N22 C210 126.41(10) . .
Si2 C1 Si2 118.79(8) . 4_575
Si2 C1 Si1 115.30(5) . .
Si2 C1 Si1 115.30(5) 4_575 .
Si2 C1 Mg 101.80(5) . .
Si2 C1 Mg 101.80(5) 4_575 .
Si1 C1 Mg 99.25(7) . .
S2 C2 S1 125.09(11) . .
C32 C31 C33 119.97(15) . 3_664
C33 C32 C31 119.54(15) . .
C32 C33 C31 120.50(14) . 3_664
N11 C103 N12 110.61(13) . .
N11 C103 Si1 120.97(11) . .
N12 C103 Si1 128.42(11) . .
N11 C104 C105 130.08(15) . .
N11 C104 C109 109.08(13) . .
C105 C104 C109 120.84(15) . .
C106 C105 C104 117.50(17) . .
C105 C106 C107 121.27(16) . .
C108 C107 C106 121.94(16) . .
C107 C108 C109 116.84(17) . .
N12 C109 C108 132.90(16) . .
N12 C109 C104 105.48(13) . .
C108 C109 C104 121.62(15) . .
N12 C110 C111 111.18(10) . 4_575
N12 C110 C111 111.18(10) . .
C111 C110 C111 112.51(16) 4_575 .
N21 C203 N22 111.08(10) . .
N21 C203 Si2 118.66(8) . .
N22 C203 Si2 130.26(8) . .
N21 C204 C205 130.33(10) . .
N21 C204 C209 109.53(10) . .
C205 C204 C209 120.14(11) . .
C206 C205 C204 117.69(12) . .
C205 C206 C207 121.44(12) . .
C208 C207 C206 121.52(12) . .
C207 C208 C209 117.05(12) . .
N22 C209 C208 132.51(11) . .
N22 C209 C204 105.37(10) . .
C208 C209 C204 122.08(11) . .
N22 C210 C212 111.15(11) . .
N22 C210 C211 110.88(11) . .
C212 C210 C211 113.17(12) . .

loop_
_geom_bond_atom_site_label_1
_geom_bond_atom_site_label_2
_geom_bond_distance
_geom_bond_site_symmetry_2
Mg N11 2.1439(14) .
Mg N21 2.1934(10) .
Mg N21 2.1935(10) 4_575
Mg C1 2.3718(16) .
Mg S1 2.6219(7) .
Mg S2 2.8036(7) .
Mg Si1 3.2265(7) .
S1 C2 1.669(2) .
S2 C2 1.657(2) .
Si1 C1 1.8390(16) .
Si1 C101 1.8819(13) .
Si1 C101 1.8819(13) 4_575
Si1 C103 1.9355(16) .
Si2 C1 1.8386(8) .
Si2 C202 1.8825(13) .
Si2 C201 1.8899(12) .
Si2 C203 1.9164(12) .
N11 C103 1.333(2) .
N11 C104 1.391(2) .
N12 C103 1.379(2) .
N12 C109 1.387(2) .
N12 C110 1.478(2) .
N21 C203 1.3392(14) .
N21 C204 1.3920(14) .
N22 C203 1.3729(14) .
N22 C209 1.3919(15) .
N22 C210 1.4712(15) .
C1 Si2 1.8387(8) 4_575
C31 C32 1.382(2) .
C31 C33 1.386(2) 3_664
C32 C33 1.382(2) .
C33 C31 1.386(2) 3_664
C104 C105 1.398(2) .
C104 C109 1.405(2) .
C105 C106 1.391(2) .
C106 C107 1.404(3) .
C107 C108 1.383(3) .
C108 C109 1.404(2) .
C110 C111 1.5204(16) 4_575
C110 C111 1.5204(16) .
C204 C205 1.3992(16) .
C204 C209 1.4017(16) .
C205 C206 1.3856(17) .
C206 C207 1.402(2) .
C207 C208 1.379(2) .
C208 C209 1.3950(16) .
C210 C212 1.525(2) .
C210 C211 1.525(2) .

loop_
_geom_torsion_atom_site_label_1
_geom_torsion_atom_site_label_2
_geom_torsion_atom_site_label_3
_geom_torsion_atom_site_label_4
_geom_torsion
_geom_torsion_site_symmetry_1
_geom_torsion_site_symmetry_4
C202 Si2 C1 Si2 29.24(11) . 4_575
C201 Si2 C1 Si2 -94.59(10) . 4_575
C203 Si2 C1 Si2 142.90(8) . 4_575
C202 Si2 C1 Si1 172.27(7) . .
C201 Si2 C1 Si1 48.44(10) . .
C203 Si2 C1 Si1 -74.07(8) . .
C202 Si2 C1 Mg -81.44(7) . .
C201 Si2 C1 Mg 154.72(6) . .
C203 Si2 C1 Mg 32.21(6) . .
C101 Si1 C1 Si2 -8.64(10) . .
C101 Si1 C1 Si2 -135.71(7) 4_575 .
C103 Si1 C1 Si2 107.83(7) . .
Mg Si1 C1 Si2 107.83(7) . .
C101 Si1 C1 Si2 135.71(7) . 4_575
C101 Si1 C1 Si2 8.64(10) 4_575 4_575
C103 Si1 C1 Si2 -107.83(7) . 4_575
Mg Si1 C1 Si2 -107.83(7) . 4_575
C101 Si1 C1 Mg -116.46(6) . .
C101 Si1 C1 Mg 116.46(6) 4_575 .
C103 Si1 C1 Mg 0.0 . .
Mg S2 C2 S1 0.000(0) . .
Mg S1 C2 S2 0.0 . .
C33 C31 C32 C33 -0.1(3) 3_664 .
C31 C32 C33 C31 0.1(3) . 3_664
C104 N11 C103 N12 0.0 . .
Mg N11 C103 N12 180.0 . .
C104 N11 C103 Si1 180.0 . .
Mg N11 C103 Si1 0.0 . .
C109 N12 C103 N11 0.000(0) . .
C110 N12 C103 N11 180.000(0) . .
C109 N12 C103 Si1 180.0 . .
C110 N12 C103 Si1 0.000(0) . .
C103 N11 C104 C105 180.0 . .
Mg N11 C104 C105 0.000(0) . .
C103 N11 C104 C109 0.0 . .
Mg N11 C104 C109 180.000(0) . .
N11 C104 C105 C106 180.0 . .
C109 C104 C105 C106 0.000(0) . .
C104 C105 C106 C107 0.000(0) . .
C105 C106 C107 C108 0.000(0) . .
C106 C107 C108 C109 0.000(0) . .
C103 N12 C109 C108 180.000(0) . .
C110 N12 C109 C108 0.000(0) . .
C103 N12 C109 C104 0.000(0) . .
C110 N12 C109 C104 180.000(0) . .
C107 C108 C109 N12 180.000(0) . .
C107 C108 C109 C104 0.000(0) . .
N11 C104 C109 N12 0.000(0) . .
C105 C104 C109 N12 180.0 . .
N11 C104 C109 C108 180.000(0) . .
C105 C104 C109 C108 0.000(0) . .
C103 N12 C110 C111 -116.90(11) . 4_575
C109 N12 C110 C111 63.10(11) . 4_575
C103 N12 C110 C111 116.90(11) . .
C109 N12 C110 C111 -63.10(11) . .
C204 N21 C203 N22 -0.05(12) . .
Mg N21 C203 N22 179.89(7) . .
C204 N21 C203 Si2 -179.22(8) . .
Mg N21 C203 Si2 0.72(11) . .
C209 N22 C203 N21 0.68(13) . .
C210 N22 C203 N21 -172.49(11) . .
C209 N22 C203 Si2 179.72(9) . .
C210 N22 C203 Si2 6.56(18) . .
C203 N21 C204 C205 179.48(12) . .
Mg N21 C204 C205 -0.45(19) . .
C203 N21 C204 C209 -0.59(12) . .
Mg N21 C204 C209 179.48(8) . .
N21 C204 C205 C206 178.61(12) . .
C209 C204 C205 C206 -1.32(18) . .
C204 C205 C206 C207 -1.15(19) . .
C205 C206 C207 C208 2.2(2) . .
C206 C207 C208 C209 -0.6(2) . .
C203 N22 C209 C208 176.70(13) . .
C210 N22 C209 C208 -10.2(2) . .
C203 N22 C209 C204 -1.00(13) . .
C210 N22 C209 C204 172.08(11) . .
C207 C208 C209 N22 -179.30(12) . .
C207 C208 C209 C204 -1.92(19) . .
N21 C204 C209 N22 0.99(13) . .
C205 C204 C209 N22 -179.08(10) . .
N21 C204 C209 C208 -177.01(11) . .
C205 C204 C209 C208 2.93(18) . .
C203 N22 C210 C212 -116.05(14) . .
C209 N22 C210 C212 72.04(16) . .
C203 N22 C210 C211 117.15(13) . .
C209 N22 C210 C211 -54.76(16) . .
